data_1512664
loop_
_publ_author_name
'Ian Mallov'
'Heather Spinney'
'Titel Jurca'
'Serge Gorelsky'
'Tara Burchell'
'Darrin Richeson'

_publ_section_title
;
 The 2,2'-diindolylmethane dianion supporting scaffold for group 15
 compounds
;
_journal_name_full
;
Inorganica Chimica Acta
;
_journal_page_first 5
_journal_page_last 9
_journal_paper_doi 10.1016/j.ica.2012.06.019
_journal_volume 392
_journal_year 2012
_chemical_formula_sum 'C32 H27 Br Cl N2 P'
_chemical_formula_weight 585.89
_space_group_IT_number 61
_symmetry_cell_setting orthorhombic
_symmetry_space_group_name_Hall '-P 2ac 2ab'
_symmetry_space_group_name_H-M 'P b c a'
_atom_sites_solution_hydrogens geom
_atom_sites_solution_primary direct
_atom_sites_solution_secondary difmap
_cell_angle_alpha 90.00
_cell_angle_beta 90.00
_cell_angle_gamma 90.00
_cell_formula_units_Z 8
_cell_length_a 10.836(4)
_cell_length_b 21.630(8)
_cell_length_c 23.468(8)
_cell_measurement_reflns_used 303
_cell_measurement_temperature 213(2)
_cell_measurement_theta_max 20.81
_cell_measurement_theta_min 2.27
_cell_volume 5500(3)
_computing_cell_refinement 'SMART, Bruker (2000)'
_computing_data_collection 'SMART, Bruker (2000)'
_computing_data_reduction 'XPREP, Bruker (2000)'
_computing_molecular_graphics 'SHELXTL, Bruker (2000)'
_computing_publication_material 'SHELXTL, Bruker (2000)'
_computing_structure_refinement 'SHELXL-97 (Sheldrick, 1997)'
_computing_structure_solution 'SHELXS-97 (Sheldrick, 1990)'
_diffrn_ambient_temperature 213(2)
_diffrn_measured_fraction_theta_full 0.981
_diffrn_measured_fraction_theta_max 0.981
_diffrn_measurement_device_type 'CCD area detector'
_diffrn_measurement_method 'phi and omega scans'
_diffrn_radiation_monochromator graphite
_diffrn_radiation_source 'fine-focus sealed tube'
_diffrn_radiation_type MoK\a
_diffrn_radiation_wavelength 0.71073
_diffrn_reflns_av_R_equivalents 0.1109
_diffrn_reflns_av_sigmaI/netI 0.0766
_diffrn_reflns_limit_h_max 10
_diffrn_reflns_limit_h_min -10
_diffrn_reflns_limit_k_max 21
_diffrn_reflns_limit_k_min -21
_diffrn_reflns_limit_l_max 20
_diffrn_reflns_limit_l_min -23
_diffrn_reflns_number 16047
_diffrn_reflns_theta_full 20.81
_diffrn_reflns_theta_max 20.81
_diffrn_reflns_theta_min 2.27
_exptl_absorpt_coefficient_mu 1.674
_exptl_absorpt_correction_T_max 0.8504
_exptl_absorpt_correction_T_min 0.7873
_exptl_absorpt_correction_type multi-scan
_exptl_absorpt_process_details 'SADABS, Bruker (2000)'
_exptl_crystal_colour colorless
_exptl_crystal_density_diffrn 1.415
_exptl_crystal_density_method 'not measured'
_exptl_crystal_description block
_exptl_crystal_F_000 2400
_exptl_crystal_size_max 0.15
_exptl_crystal_size_mid 0.10
_exptl_crystal_size_min 0.10
_refine_diff_density_max 0.556
_refine_diff_density_min -0.251
_refine_diff_density_rms 0.071
_refine_ls_extinction_method none
_refine_ls_goodness_of_fit_ref 1.018
_refine_ls_hydrogen_treatment constr
_refine_ls_matrix_type full
_refine_ls_number_parameters 334
_refine_ls_number_reflns 2826
_refine_ls_number_restraints 0
_refine_ls_restrained_S_all 1.018
_refine_ls_R_factor_all 0.1001
_refine_ls_R_factor_gt 0.0560
_refine_ls_shift/su_max 0.001
_refine_ls_shift/su_mean 0.001
_refine_ls_structure_factor_coef Fsqd
_refine_ls_weighting_details 'calc w=1/[\s^2^(Fo^2^)+(0.0739P)^2^+1.1190P] where P=(Fo^2^+2Fc^2^)/3'
_refine_ls_weighting_scheme calc
_refine_ls_wR_factor_gt 0.1224
_refine_ls_wR_factor_ref 0.1380
_reflns_number_gt 1853
_reflns_number_total 2826
_reflns_threshold_expression >2sigma(I)
_cod_data_source_file ICA-2012-392-5-9.cif
_cod_data_source_block dr26
_cod_original_cell_volume 5501(3)
_cod_original_sg_symbol_H-M Pbca
_cod_database_code 1512664

loop_
_symmetry_equiv_pos_as_xyz
'x, y, z'
'-x+1/2, -y, z+1/2'
'-x, y+1/2, -z+1/2'
'x+1/2, -y+1/2, -z'
'-x, -y, -z'
'x-1/2, y, -z-1/2'
'x, -y-1/2, z-1/2'
'-x-1/2, y-1/2, z'

loop_
_atom_site_label
_atom_site_type_symbol
_atom_site_fract_x
_atom_site_fract_y
_atom_site_fract_z
_atom_site_U_iso_or_equiv
_atom_site_adp_type
_atom_site_occupancy
_atom_site_symmetry_multiplicity
_atom_site_calc_flag
_atom_site_refinement_flags
P1 P 0.70448(18) 0.06599(9) -0.01468(9) 0.0362(6) Uani 1 1 d .
Cl1 Cl 0.54495(17) 0.07487(9) 0.03604(10) 0.0537(6) Uani 1 1 d .
N1 N 0.8086(5) 0.0404(3) 0.0335(2) 0.0318(16) Uani 1 1 d .
N2 N 0.7536(5) 0.1394(3) -0.0168(3) 0.0313(16) Uani 1 1 d .
Br1 Br 0.45166(8) 0.18864(4) 0.26081(4) 0.0546(4) Uani 1 1 d .
C1 C 0.8448(7) -0.0217(3) 0.0373(3) 0.0279(19) Uani 1 1 d .
C2 C 0.7978(6) -0.0742(3) 0.0122(3) 0.040(2) Uani 1 1 d .
H2A H 0.7315 -0.0720 -0.0135 0.047 Uiso 1 1 calc R
C3 C 0.8506(8) -0.1296(4) 0.0260(4) 0.048(2) Uani 1 1 d .
H3A H 0.8207 -0.1659 0.0089 0.057 Uiso 1 1 calc R
C4 C 0.9471(8) -0.1335(4) 0.0646(4) 0.045(2) Uani 1 1 d .
H4A H 0.9809 -0.1724 0.0734 0.054 Uiso 1 1 calc R
C5 C 0.9936(7) -0.0818(4) 0.0898(3) 0.040(2) Uani 1 1 d .
H5A H 1.0588 -0.0848 0.1161 0.049 Uiso 1 1 calc R
C6 C 0.9432(7) -0.0244(3) 0.0761(3) 0.0328(19) Uani 1 1 d .
C7 C 0.9671(6) 0.0377(3) 0.0957(3) 0.0316(19) Uani 1 1 d .
C8 C 1.0655(8) 0.0555(4) 0.1373(4) 0.059(3) Uani 1 1 d .
H8A H 1.0629 0.0999 0.1435 0.089 Uiso 1 1 calc R
H8B H 1.1456 0.0441 0.1222 0.089 Uiso 1 1 calc R
H8C H 1.0517 0.0343 0.1731 0.089 Uiso 1 1 calc R
C9 C 0.8834(6) 0.0755(3) 0.0702(3) 0.0286(19) Uani 1 1 d .
C10 C 0.8571(7) 0.1420(3) 0.0786(3) 0.0309(19) Uani 1 1 d .
H10A H 0.9337 0.1616 0.0928 0.037 Uiso 1 1 calc R
C11 C 0.8249(6) 0.1724(3) 0.0228(3) 0.0273(18) Uani 1 1 d .
C12 C 0.8564(6) 0.2283(3) 0.0014(3) 0.035(2) Uani 1 1 d .
C13 C 0.9403(7) 0.2750(3) 0.0285(4) 0.049(2) Uani 1 1 d .
H13A H 0.9647 0.2606 0.0659 0.074 Uiso 1 1 calc R
H13B H 0.8974 0.3142 0.0320 0.074 Uiso 1 1 calc R
H13C H 1.0131 0.2804 0.0049 0.074 Uiso 1 1 calc R
C14 C 0.8011(6) 0.2334(3) -0.0538(3) 0.033(2) Uani 1 1 d .
C15 C 0.8009(7) 0.2800(4) -0.0958(4) 0.045(2) Uani 1 1 d .
H15A H 0.8434 0.3174 -0.0900 0.053 Uiso 1 1 calc R
C16 C 0.7355(9) 0.2693(4) -0.1465(4) 0.053(2) Uani 1 1 d .
H16A H 0.7332 0.3000 -0.1748 0.063 Uiso 1 1 calc R
C17 C 0.6748(8) 0.2143(4) -0.1551(4) 0.052(2) Uani 1 1 d .
H17A H 0.6315 0.2081 -0.1893 0.063 Uiso 1 1 calc R
C18 C 0.6758(7) 0.1680(4) -0.1149(4) 0.044(2) Uani 1 1 d .
H18A H 0.6345 0.1305 -0.1214 0.052 Uiso 1 1 calc R
C19 C 0.7390(7) 0.1783(4) -0.0649(3) 0.033(2) Uani 1 1 d .
C20 C 0.7558(6) 0.1536(3) 0.1233(3) 0.0295(19) Uani 1 1 d .
C21 C 0.7208(7) 0.1073(3) 0.1611(3) 0.038(2) Uani 1 1 d .
H21A H 0.7580 0.0681 0.1589 0.045 Uiso 1 1 calc R
C22 C 0.6319(7) 0.1186(4) 0.2017(3) 0.045(2) Uani 1 1 d .
H22A H 0.6091 0.0866 0.2268 0.054 Uiso 1 1 calc R
C23 C 0.5758(7) 0.1751(4) 0.2066(4) 0.045(2) Uani 1 1 d .
C24 C 0.6102(8) 0.2213(4) 0.1704(4) 0.050(2) Uani 1 1 d .
H24A H 0.5728 0.2604 0.1734 0.060 Uiso 1 1 calc R
C25 C 0.6992(7) 0.2113(3) 0.1296(3) 0.043(2) Uani 1 1 d .
H25A H 0.7224 0.2440 0.1054 0.052 Uiso 1 1 calc R
C26 C 0.9433(17) 0.0468(6) 0.6587(6) 0.099(4) Uani 1 1 d .
H26A H 0.9490 0.0197 0.6276 0.118 Uiso 1 1 calc R
C27 C 0.8501(13) 0.0928(8) 0.6622(6) 0.105(5) Uani 1 1 d .
H27A H 0.7936 0.0972 0.6320 0.126 Uiso 1 1 calc R
C28 C 0.8415(12) 0.1292(7) 0.7066(8) 0.109(5) Uani 1 1 d .
H28A H 0.7792 0.1594 0.7078 0.131 Uiso 1 1 calc R
C29 C 0.9190(13) 0.1240(6) 0.7499(6) 0.094(4) Uani 1 1 d .
H29A H 0.9102 0.1497 0.7819 0.113 Uiso 1 1 calc R
C30 C 1.0077(10) 0.0833(6) 0.7483(5) 0.063(3) Uani 1 1 d .
H30A H 1.0613 0.0814 0.7797 0.076 Uiso 1 1 calc R
C31 C 1.0280(11) 0.0442(5) 0.7055(7) 0.083(3) Uani 1 1 d .
C32 C 1.1269(11) -0.0009(5) 0.7038(7) 0.167(7) Uani 1 1 d .
H32A H 1.1763 0.0025 0.7382 0.251 Uiso 1 1 calc R
H32B H 1.1785 0.0067 0.6708 0.251 Uiso 1 1 calc R
H32C H 1.0922 -0.0422 0.7014 0.251 Uiso 1 1 calc R

loop_
_atom_site_aniso_label
_atom_site_aniso_U_11
_atom_site_aniso_U_22
_atom_site_aniso_U_33
_atom_site_aniso_U_23
_atom_site_aniso_U_13
_atom_site_aniso_U_12
P1 0.0347(12) 0.0303(12) 0.0437(15) -0.0016(10) -0.0071(10) 0.0001(10)
Cl1 0.0347(12) 0.0500(13) 0.0765(17) 0.0099(11) -0.0001(12) -0.0011(11)
N1 0.035(4) 0.021(4) 0.040(4) -0.008(3) -0.003(3) 0.001(3)
N2 0.035(4) 0.028(4) 0.032(4) 0.001(3) -0.003(3) 0.001(3)
Br1 0.0490(5) 0.0691(6) 0.0456(6) 0.0000(5) 0.0080(5) 0.0016(5)
C1 0.035(5) 0.019(5) 0.030(5) -0.006(4) 0.006(4) -0.002(4)
C2 0.035(5) 0.028(5) 0.056(6) -0.002(4) -0.003(4) 0.014(4)
C3 0.045(5) 0.029(5) 0.069(7) -0.012(4) 0.014(5) -0.011(4)
C4 0.051(6) 0.028(5) 0.056(6) -0.004(4) 0.007(5) 0.016(5)
C5 0.034(5) 0.051(6) 0.037(6) 0.006(5) 0.002(4) 0.011(5)
C6 0.024(5) 0.032(5) 0.043(5) -0.004(4) 0.004(4) 0.001(4)
C7 0.026(4) 0.032(5) 0.036(5) -0.003(4) -0.001(4) 0.009(4)
C8 0.061(6) 0.054(6) 0.062(6) -0.004(5) -0.022(5) 0.014(5)
C9 0.025(4) 0.029(5) 0.032(5) -0.006(4) 0.001(4) -0.004(4)
C10 0.032(5) 0.023(4) 0.038(5) 0.000(4) -0.006(4) 0.000(4)
C11 0.023(4) 0.028(5) 0.031(5) -0.008(4) 0.000(4) -0.002(4)
C12 0.025(4) 0.028(5) 0.053(6) -0.001(4) 0.005(4) 0.002(4)
C13 0.052(5) 0.035(5) 0.060(6) 0.009(4) -0.008(5) -0.007(4)
C14 0.030(5) 0.034(5) 0.035(6) 0.006(4) 0.011(4) 0.007(4)
C15 0.045(5) 0.035(5) 0.054(7) 0.005(5) 0.007(5) -0.004(4)
C16 0.076(7) 0.041(6) 0.042(7) 0.014(5) 0.012(5) 0.015(5)
C17 0.063(6) 0.055(6) 0.039(6) -0.002(5) -0.005(5) 0.009(5)
C18 0.037(5) 0.048(6) 0.046(6) 0.005(5) -0.002(5) 0.001(4)
C19 0.030(5) 0.035(5) 0.035(6) -0.001(4) 0.005(4) 0.007(4)
C20 0.030(4) 0.025(5) 0.033(5) -0.001(4) -0.005(4) -0.008(4)
C21 0.038(5) 0.022(5) 0.053(6) -0.006(4) -0.001(5) -0.002(4)
C22 0.044(6) 0.047(6) 0.045(6) 0.016(4) 0.009(5) 0.001(5)
C23 0.056(6) 0.032(5) 0.046(6) 0.003(4) -0.018(4) -0.006(5)
C24 0.056(6) 0.036(5) 0.057(6) -0.004(5) 0.014(5) 0.014(5)
C25 0.056(6) 0.025(5) 0.049(6) 0.010(4) 0.005(5) 0.000(4)
C26 0.135(12) 0.076(9) 0.085(11) -0.030(7) 0.035(10) -0.059(9)
C27 0.104(11) 0.139(14) 0.072(11) 0.019(9) -0.048(9) -0.039(11)
C28 0.095(11) 0.106(11) 0.127(14) 0.021(11) -0.046(11) -0.010(8)
C29 0.094(10) 0.082(9) 0.106(12) -0.019(8) 0.009(9) -0.026(8)
C30 0.054(6) 0.081(8) 0.055(8) 0.001(7) 0.007(5) 0.002(6)
C31 0.068(8) 0.063(8) 0.119(12) 0.023(8) 0.033(9) 0.000(7)
C32 0.092(10) 0.084(10) 0.33(2) 0.039(11) 0.099(13) 0.023(8)

loop_
_atom_type_symbol
_atom_type_description
_atom_type_scat_dispersion_real
_atom_type_scat_dispersion_imag
_atom_type_scat_source
C C 0.0033 0.0016 'International Tables Vol C Tables 4.2.6.8 and 6.1.1.4'
H H 0.0000 0.0000 'International Tables Vol C Tables 4.2.6.8 and 6.1.1.4'
N N 0.0061 0.0033 'International Tables Vol C Tables 4.2.6.8 and 6.1.1.4'
P P 0.1023 0.0942 'International Tables Vol C Tables 4.2.6.8 and 6.1.1.4'
Cl Cl 0.1484 0.1585 'International Tables Vol C Tables 4.2.6.8 and 6.1.1.4'
Br Br -0.2901 2.4595 'International Tables Vol C Tables 4.2.6.8 and 6.1.1.4'

loop_
_geom_angle_atom_site_label_1
_geom_angle_atom_site_label_2
_geom_angle_atom_site_label_3
_geom_angle
N2 P1 N1 96.8(3)
N2 P1 Cl1 101.0(2)
N1 P1 Cl1 101.5(2)
C9 N1 C1 108.4(6)
C9 N1 P1 128.3(5)
C1 N1 P1 122.9(5)
C11 N2 C19 106.7(6)
C11 N2 P1 129.5(5)
C19 N2 P1 123.5(5)
C2 C1 C6 121.5(7)
C2 C1 N1 131.2(7)
C6 C1 N1 107.2(6)
C1 C2 C3 117.9(7)
C2 C3 C4 121.6(7)
C5 C4 C3 120.9(7)
C6 C5 C4 119.1(7)
C5 C6 C1 119.0(7)
C5 C6 C7 133.3(7)
C1 C6 C7 107.6(6)
C9 C7 C6 107.5(6)
C9 C7 C8 127.3(7)
C6 C7 C8 125.2(7)
C7 C9 N1 109.3(6)
C7 C9 C10 130.9(7)
N1 C9 C10 119.7(6)
C11 C10 C9 110.6(6)
C11 C10 C20 110.8(6)
C9 C10 C20 112.8(6)
C12 C11 N2 110.3(6)
C12 C11 C10 130.9(7)
N2 C11 C10 118.8(6)
C11 C12 C14 107.4(6)
C11 C12 C13 126.7(7)
C14 C12 C13 125.8(7)
C15 C14 C19 118.6(8)
C15 C14 C12 133.5(8)
C19 C14 C12 107.8(7)
C14 C15 C16 118.4(7)
C17 C16 C15 120.6(8)
C18 C17 C16 121.7(8)
C17 C18 C19 118.1(8)
C18 C19 C14 122.6(7)
C18 C19 N2 129.7(7)
C14 C19 N2 107.7(7)
C21 C20 C25 117.1(7)
C21 C20 C10 120.8(6)
C25 C20 C10 122.1(6)
C22 C21 C20 120.4(7)
C23 C22 C21 121.7(7)
C22 C23 C24 118.7(8)
C22 C23 Br1 120.9(6)
C24 C23 Br1 120.3(6)
C25 C24 C23 120.7(8)
C24 C25 C20 121.4(7)
C27 C26 C31 116.1(11)
C28 C27 C26 121.1(12)
C27 C28 C29 121.0(14)
C30 C29 C28 120.2(12)
C29 C30 C31 125.0(11)
C30 C31 C26 116.5(11)
C30 C31 C32 124.8(16)
C26 C31 C32 118.6(16)

loop_
_geom_bond_atom_site_label_1
_geom_bond_atom_site_label_2
_geom_bond_distance
P1 N2 1.676(6)
P1 N1 1.689(6)
P1 Cl1 2.108(3)
N1 C9 1.406(8)
N1 C1 1.402(8)
N2 C11 1.404(8)
N2 C19 1.416(9)
Br1 C23 1.875(9)
C1 C2 1.377(10)
C1 C6 1.403(9)
C2 C3 1.367(10)
C3 C4 1.386(10)
C4 C5 1.362(10)
C5 C6 1.394(10)
C6 C7 1.443(9)
C7 C9 1.360(9)
C7 C8 1.497(10)
C9 C10 1.480(9)
C10 C11 1.508(9)
C10 C20 1.538(9)
C11 C12 1.353(9)
C12 C14 1.431(10)
C12 C13 1.500(10)
C14 C15 1.409(10)
C14 C19 1.394(10)
C15 C16 1.405(11)
C16 C17 1.374(11)
C17 C18 1.375(11)
C18 C19 1.376(10)
C20 C21 1.391(10)
C20 C25 1.398(10)
C21 C22 1.377(10)
C22 C23 1.371(10)
C23 C24 1.363(10)
C24 C25 1.377(10)
C26 C27 1.419(17)
C26 C31 1.433(17)
C27 C28 1.310(16)
C28 C29 1.323(15)
C29 C30 1.304(14)
C30 C31 1.329(15)
C31 C32 1.451(14)

loop_
_geom_torsion_atom_site_label_1
_geom_torsion_atom_site_label_2
_geom_torsion_atom_site_label_3
_geom_torsion_atom_site_label_4
_geom_torsion
N2 P1 N1 C9 16.2(6)
Cl1 P1 N1 C9 -86.5(6)
N2 P1 N1 C1 -155.2(5)
Cl1 P1 N1 C1 102.1(5)
N1 P1 N2 C11 -20.1(6)
Cl1 P1 N2 C11 83.1(6)
N1 P1 N2 C19 152.8(5)
Cl1 P1 N2 C19 -104.0(5)
C9 N1 C1 C2 176.7(7)
P1 N1 C1 C2 -10.4(11)
C9 N1 C1 C6 -0.7(7)
P1 N1 C1 C6 172.2(5)
C6 C1 C2 C3 -0.4(11)
N1 C1 C2 C3 -177.5(7)
C1 C2 C3 C4 1.0(11)
C2 C3 C4 C5 -0.6(12)
C3 C4 C5 C6 -0.4(11)
C4 C5 C6 C1 0.9(10)
C4 C5 C6 C7 177.8(8)
C2 C1 C6 C5 -0.5(10)
N1 C1 C6 C5 177.2(6)
C2 C1 C6 C7 -178.1(6)
N1 C1 C6 C7 -0.4(7)
C5 C6 C7 C9 -175.7(7)
C1 C6 C7 C9 1.4(8)
C5 C6 C7 C8 3.3(13)
C1 C6 C7 C8 -179.6(7)
C6 C7 C9 N1 -1.8(8)
C8 C7 C9 N1 179.2(7)
C6 C7 C9 C10 173.4(7)
C8 C7 C9 C10 -5.6(13)
C1 N1 C9 C7 1.6(8)
P1 N1 C9 C7 -170.8(5)
C1 N1 C9 C10 -174.2(6)
P1 N1 C9 C10 13.4(9)
C7 C9 C10 C11 143.4(7)
N1 C9 C10 C11 -41.8(8)
C7 C9 C10 C20 -91.8(9)
N1 C9 C10 C20 83.0(8)
C19 N2 C11 C12 -1.1(7)
P1 N2 C11 C12 172.7(5)
C19 N2 C11 C10 -179.3(6)
P1 N2 C11 C10 -5.5(9)
C9 C10 C11 C12 -139.8(7)
C20 C10 C11 C12 94.3(9)
C9 C10 C11 N2 38.0(8)
C20 C10 C11 N2 -87.9(7)
N2 C11 C12 C14 1.7(8)
C10 C11 C12 C14 179.6(7)
N2 C11 C12 C13 -174.7(7)
C10 C11 C12 C13 3.2(12)
C11 C12 C14 C15 180.0(8)
C13 C12 C14 C15 -3.6(12)
C11 C12 C14 C19 -1.6(8)
C13 C12 C14 C19 174.8(7)
C19 C14 C15 C16 1.4(10)
C12 C14 C15 C16 179.8(7)
C14 C15 C16 C17 -0.9(12)
C15 C16 C17 C18 -0.1(13)
C16 C17 C18 C19 0.5(12)
C17 C18 C19 C14 0.1(11)
C17 C18 C19 N2 179.2(7)
C15 C14 C19 C18 -1.1(11)
C12 C14 C19 C18 -179.8(6)
C15 C14 C19 N2 179.6(6)
C12 C14 C19 N2 0.9(8)
C11 N2 C19 C18 -179.1(7)
P1 N2 C19 C18 6.6(11)
C11 N2 C19 C14 0.1(7)
P1 N2 C19 C14 -174.1(5)
C11 C10 C20 C21 141.0(7)
C9 C10 C20 C21 16.3(9)
C11 C10 C20 C25 -42.0(9)
C9 C10 C20 C25 -166.7(7)
C25 C20 C21 C22 1.5(10)
C10 C20 C21 C22 178.6(7)
C20 C21 C22 C23 -0.4(11)
C21 C22 C23 C24 -0.6(12)
C21 C22 C23 Br1 178.2(6)
C22 C23 C24 C25 0.3(12)
Br1 C23 C24 C25 -178.4(6)
C23 C24 C25 C20 0.8(12)
C21 C20 C25 C24 -1.7(11)
C10 C20 C25 C24 -178.8(7)
C31 C26 C27 C28 -1.8(18)
C26 C27 C28 C29 0(2)
C27 C28 C29 C30 1.7(19)
C28 C29 C30 C31 -0.7(18)
C29 C30 C31 C26 -1.5(16)
C29 C30 C31 C32 179.8(10)
C27 C26 C31 C30 2.6(15)
C27 C26 C31 C32 -178.6(10)
